data_4106990
loop_
_publ_author_name
'Alison R. Fout'
'Qinliang Zhao'
'Dianne J. Xiao'
'Theodore A. Betley'

_publ_contact_author_address
;
Department of Chemistry and Chemical Biology 
Harvard University
12 Oxford St
Cambridge, MA 02138 (USA)
;
_publ_contact_author_email contact-betley@chemistry.harvard.edu
_publ_contact_author_name 'Prof. Theodore Betley'
_publ_section_title
;
 Oxidative Atom-Transfer to a Trimanganese Complex To Form Mn6(\m6-E) (E =
 O, N) Clusters Featuring Interstitial Oxide and Nitride Functionalities
;
_journal_name_full 'Journal of the American Chemical Society'
_journal_page_first 16750
_journal_page_last 16753
_journal_paper_doi 10.1021/ja2066384
_journal_volume 133
_journal_year 2011
_chemical_formula_sum 'C39 H56 Mn3 N6 O4'
_chemical_formula_weight 837.72
_chemical_name_systematic
; 
 ? 
;
_space_group_IT_number 2
_symmetry_cell_setting triclinic
_symmetry_space_group_name_Hall '-P 1'
_symmetry_space_group_name_H-M 'P -1'
_atom_sites_solution_hydrogens geom
_atom_sites_solution_primary direct
_atom_sites_solution_secondary difmap
_audit_creation_method SHELXL-97
_cell_angle_alpha 73.935(7)
_cell_angle_beta 77.584(7)
_cell_angle_gamma 62.279(6)
_cell_formula_units_Z 2
_cell_length_a 12.401(2)
_cell_length_b 13.0834(16)
_cell_length_c 13.8401(14)
_cell_measurement_reflns_used 4587
_cell_measurement_temperature 100(2)
_cell_measurement_theta_max 15.462
_cell_measurement_theta_min 2.293
_cell_volume 1900.3(4)
_computing_cell_refinement 'SAINT 7.46A (Bruker-AXS, 2009)'
_computing_data_collection 'APEX2 v2009.3.0 (Bruker-AXS, 2009)'
_computing_data_reduction 'SAINT 7.46A (Bruker-AXS, 2009)'
_computing_molecular_graphics 'Bruker SHELXTL'
_computing_publication_material 'Bruker SHELXTL'
_computing_structure_refinement 'SHELXL-97 (Sheldrick, 2008)'
_computing_structure_solution 'SHELXS-97 (Sheldrick, 2008)'
_diffrn_ambient_temperature 100(2)
_diffrn_measured_fraction_theta_full 0.979
_diffrn_measured_fraction_theta_max 0.979
_diffrn_measurement_device_type 'CCD area detector'
_diffrn_measurement_method 'phi and omega scans'
_diffrn_radiation_monochromator graphite
_diffrn_radiation_source 'fine-focus sealed tube'
_diffrn_radiation_type MoK\a
_diffrn_radiation_wavelength 0.71073
_diffrn_reflns_av_R_equivalents 0.0410
_diffrn_reflns_av_sigmaI/netI 0.0527
_diffrn_reflns_limit_h_max 15
_diffrn_reflns_limit_h_min -15
_diffrn_reflns_limit_k_max 16
_diffrn_reflns_limit_k_min -16
_diffrn_reflns_limit_l_max 17
_diffrn_reflns_limit_l_min -17
_diffrn_reflns_number 18859
_diffrn_reflns_theta_full 26.02
_diffrn_reflns_theta_max 26.02
_diffrn_reflns_theta_min 1.54
_exptl_absorpt_coefficient_mu 1.031
_exptl_absorpt_correction_T_max 0.9040
_exptl_absorpt_correction_T_min 0.8863
_exptl_absorpt_correction_type multi-scan
_exptl_absorpt_process_details 'SADABS (Sheldrick, 2009)'
_exptl_crystal_colour red
_exptl_crystal_density_diffrn 1.464
_exptl_crystal_description plate
_exptl_crystal_F_000 878
_exptl_crystal_size_max 0.12
_exptl_crystal_size_mid 0.12
_exptl_crystal_size_min 0.10
_refine_diff_density_max 0.613
_refine_diff_density_min -0.480
_refine_diff_density_rms 0.080
_refine_ls_extinction_method none
_refine_ls_goodness_of_fit_ref 1.033
_refine_ls_hydrogen_treatment mixed
_refine_ls_matrix_type full
_refine_ls_number_parameters 548
_refine_ls_number_reflns 7325
_refine_ls_number_restraints 182
_refine_ls_restrained_S_all 1.023
_refine_ls_R_factor_all 0.0647
_refine_ls_R_factor_gt 0.0435
_refine_ls_shift/su_max 0.032
_refine_ls_shift/su_mean 0.001
_refine_ls_structure_factor_coef Fsqd
_refine_ls_weighting_details 'calc w=1/[\s^2^(Fo^2^)+(0.0649P)^2^+0.0000P] where P=(Fo^2^+2Fc^2^)/3'
_refine_ls_weighting_scheme calc
_refine_ls_wR_factor_gt 0.1049
_refine_ls_wR_factor_ref 0.1173
_reflns_number_gt 5483
_reflns_number_total 7325
_reflns_threshold_expression >2sigma(I)
_cod_data_source_file ja2066384_si_003_2.cif
_cod_data_source_block af026
_cod_original_cell_volume 1900.2(4)
_cod_database_code 4106990

loop_
_symmetry_equiv_pos_as_xyz
'x, y, z'
'-x, -y, -z'

loop_
_atom_site_label
_atom_site_type_symbol
_atom_site_fract_x
_atom_site_fract_y
_atom_site_fract_z
_atom_site_U_iso_or_equiv
_atom_site_adp_type
_atom_site_occupancy
_atom_site_symmetry_multiplicity
_atom_site_calc_flag
_atom_site_refinement_flags
_atom_site_disorder_assembly
_atom_site_disorder_group
Mn1 Mn 1.16670(4) 0.14711(4) 0.31838(3) 0.02607(13) Uani 1 1 d . A .
Mn2 Mn 1.10524(4) -0.02981(4) 0.30065(3) 0.02486(13) Uani 1 1 d . A .
Mn3 Mn 0.91952(4) 0.18664(4) 0.33504(3) 0.02510(13) Uani 1 1 d . A .
O2 O 1.15902(18) -0.19407(18) 0.26359(17) 0.0363(5) Uani 1 1 d . . .
O3 O 0.7320(2) 0.3072(2) 0.35089(19) 0.0441(6) Uani 1 1 d . . .
N1 N 1.0174(2) 0.2844(2) 0.23165(17) 0.0258(5) Uani 1 1 d . . .
N2 N 1.2172(2) 0.0519(2) 0.19692(18) 0.0278(5) Uani 1 1 d . . .
N3 N 0.9519(2) 0.0980(2) 0.21274(17) 0.0265(5) Uani 1 1 d . . .
N4 N 1.0090(2) 0.2348(2) 0.42215(19) 0.0277(6) Uani 1 1 d . . .
N5 N 1.2442(2) -0.0432(2) 0.3809(2) 0.0296(6) Uani 1 1 d . . .
N6 N 0.9354(2) 0.0113(2) 0.40000(19) 0.0253(5) Uani 1 1 d . . .
C1 C 1.0629(3) 0.2455(3) -0.0375(2) 0.0392(8) Uani 1 1 d . A .
H1A H 0.9819 0.3086 -0.0531 0.059 Uiso 1 1 calc R . .
H1B H 1.0828 0.1813 -0.0712 0.059 Uiso 1 1 calc R . .
H1C H 1.1244 0.2765 -0.0614 0.059 Uiso 1 1 calc R . .
C2 C 1.0624(3) 0.1992(3) 0.0764(2) 0.0312(7) Uani 1 1 d . . .
C3 C 1.0220(3) 0.3070(2) 0.1225(2) 0.0286(7) Uani 1 1 d . A .
H3A H 1.0787 0.3438 0.0924 0.034 Uiso 1 1 calc R . .
H3B H 0.9396 0.3650 0.1025 0.034 Uiso 1 1 calc R . .
C4 C 1.1933(3) 0.1082(3) 0.0934(2) 0.0335(7) Uani 1 1 d . A .
H4A H 1.2153 0.0462 0.0553 0.040 Uiso 1 1 calc R . .
H4B H 1.2483 0.1472 0.0642 0.040 Uiso 1 1 calc R . .
C5 C 0.9701(3) 0.1456(3) 0.1061(2) 0.0320(7) Uani 1 1 d . A .
H5A H 0.8901 0.2072 0.0837 0.038 Uiso 1 1 calc R . .
H5B H 0.9976 0.0818 0.0687 0.038 Uiso 1 1 calc R . .
C6 C 0.9757(2) 0.3831(2) 0.2735(2) 0.0241(6) Uani 1 1 d . A .
C7 C 0.9393(2) 0.4990(2) 0.2247(2) 0.0262(6) Uani 1 1 d . . .
H7 H 0.9421 0.5186 0.1531 0.031 Uiso 1 1 calc R B .
C8 C 0.8980(3) 0.5884(3) 0.2787(2) 0.0291(7) Uani 1 1 d . B .
H8 H 0.8716 0.6683 0.2439 0.035 Uiso 1 1 calc R . .
C9 C 0.8957(3) 0.5605(3) 0.3819(2) 0.0291(7) Uani 1 1 d . . .
H9 H 0.8692 0.6212 0.4185 0.035 Uiso 1 1 calc R B .
C10 C 0.9319(2) 0.4445(3) 0.4331(2) 0.0279(6) Uani 1 1 d . A .
H10 H 0.9294 0.4260 0.5047 0.033 Uiso 1 1 calc R . .
C11 C 0.9716(2) 0.3554(2) 0.3806(2) 0.0247(6) Uani 1 1 d . A .
C12 C 1.3351(3) -0.0335(3) 0.2123(2) 0.0317(7) Uani 1 1 d . A .
C13 C 1.4353(3) -0.0701(3) 0.1395(3) 0.0408(8) Uani 1 1 d . . .
H13 H 1.4265 -0.0329 0.0703 0.049 Uiso 1 1 calc R A .
C14 C 1.5469(3) -0.1597(3) 0.1674(3) 0.0476(9) Uani 1 1 d . A .
H14 H 1.6139 -0.1844 0.1174 0.057 Uiso 1 1 calc R . .
C15 C 1.5611(3) -0.2125(3) 0.2659(3) 0.0480(10) Uani 1 1 d . . .
H15 H 1.6382 -0.2738 0.2844 0.058 Uiso 1 1 calc R A .
C16 C 1.4629(3) -0.1774(3) 0.3410(3) 0.0389(8) Uani 1 1 d . A .
H16 H 1.4737 -0.2154 0.4098 0.047 Uiso 1 1 calc R . .
C17 C 1.3506(3) -0.0878(3) 0.3148(2) 0.0313(7) Uani 1 1 d . A .
C18 C 0.8731(3) 0.0443(2) 0.2402(2) 0.0276(6) Uani 1 1 d . A .
C19 C 0.8075(3) 0.0314(3) 0.1785(2) 0.0334(7) Uani 1 1 d . . .
H19 H 0.8110 0.0651 0.1083 0.040 Uiso 1 1 calc R A .
C20 C 0.7367(3) -0.0303(3) 0.2184(3) 0.0376(8) Uani 1 1 d . A .
H20 H 0.6937 -0.0399 0.1750 0.045 Uiso 1 1 calc R . .
C21 C 0.7286(3) -0.0773(3) 0.3195(3) 0.0361(7) Uani 1 1 d . . .
H21 H 0.6802 -0.1196 0.3461 0.043 Uiso 1 1 calc R A .
C22 C 0.7907(3) -0.0634(3) 0.3831(2) 0.0303(7) Uani 1 1 d . A .
H22 H 0.7837 -0.0951 0.4535 0.036 Uiso 1 1 calc R . .
C23 C 0.8624(2) -0.0042(2) 0.3454(2) 0.0251(6) Uani 1 1 d . A .
O1 O 1.29998(18) 0.20221(17) 0.33207(16) 0.0320(5) Uani 1 1 d . . .
C24 C 1.4293(3) 0.1274(3) 0.3335(3) 0.0474(9) Uani 1 1 d . A .
H24A H 1.4721 0.1334 0.2645 0.057 Uiso 1 1 calc R . .
H24B H 1.4447 0.0441 0.3616 0.057 Uiso 1 1 calc R . .
C25 C 1.4716(4) 0.1708(3) 0.3987(4) 0.0631(12) Uani 1 1 d . . .
H25A H 1.5542 0.1663 0.3723 0.076 Uiso 1 1 calc R A .
H25B H 1.4746 0.1238 0.4686 0.076 Uiso 1 1 calc R . .
C26 C 1.3798(4) 0.2955(3) 0.3959(3) 0.0590(11) Uani 1 1 d . A .
H26A H 1.3707 0.3181 0.4608 0.071 Uiso 1 1 calc R . .
H26B H 1.4050 0.3493 0.3408 0.071 Uiso 1 1 calc R . .
C27 C 1.2649(3) 0.3008(3) 0.3783(3) 0.0471(9) Uani 1 1 d . A .
H27A H 1.2131 0.2942 0.4428 0.057 Uiso 1 1 calc R . .
H27B H 1.2188 0.3760 0.3328 0.057 Uiso 1 1 calc R . .
C28 C 1.0864(8) -0.2577(7) 0.2787(5) 0.0357(16) Uani 0.667(7) 1 d PU A 1
H28A H 1.0180 -0.2141 0.2356 0.043 Uiso 0.667(7) 1 calc PR A 1
H28B H 1.0522 -0.2698 0.3502 0.043 Uiso 0.667(7) 1 calc PR A 1
C29 C 1.1712(10) -0.3729(9) 0.2499(6) 0.047(2) Uani 0.667(7) 1 d PU A 1
H29A H 1.1265 -0.4082 0.2294 0.056 Uiso 0.667(7) 1 calc PR A 1
H29B H 1.2203 -0.4294 0.3057 0.056 Uiso 0.667(7) 1 calc PR A 1
C30 C 1.2523(6) -0.3350(6) 0.1592(5) 0.0549(19) Uani 0.667(7) 1 d PU A 1
H30A H 1.3325 -0.4023 0.1484 0.066 Uiso 0.667(7) 1 calc PR A 1
H30B H 1.2113 -0.3026 0.0964 0.066 Uiso 0.667(7) 1 calc PR A 1
C31 C 1.2675(5) -0.2417(5) 0.1908(5) 0.0490(18) Uani 0.667(7) 1 d PU A 1
H31A H 1.3440 -0.2761 0.2233 0.059 Uiso 0.667(7) 1 calc PR A 1
H31B H 1.2694 -0.1789 0.1319 0.059 Uiso 0.667(7) 1 calc PR A 1
C28D C 1.0803(17) -0.2248(17) 0.2324(18) 0.068(5) Uani 0.333(7) 1 d PU A 2
H28C H 1.0402 -0.1671 0.1728 0.081 Uiso 0.333(7) 1 calc PR A 2
H28D H 1.0168 -0.2321 0.2875 0.081 Uiso 0.333(7) 1 calc PR A 2
C29D C 1.172(2) -0.3481(19) 0.2051(16) 0.057(5) Uani 0.333(7) 1 d PU A 2
H29C H 1.1316 -0.4011 0.2197 0.068 Uiso 0.333(7) 1 calc PR A 2
H29D H 1.2034 -0.3383 0.1326 0.068 Uiso 0.333(7) 1 calc PR A 2
C30D C 1.2660(11) -0.3935(10) 0.2641(11) 0.054(3) Uani 0.333(7) 1 d PU A 2
H30C H 1.3427 -0.4484 0.2318 0.065 Uiso 0.333(7) 1 calc PR A 2
H30D H 1.2461 -0.4358 0.3314 0.065 Uiso 0.333(7) 1 calc PR A 2
C31D C 1.2780(9) -0.2861(10) 0.2726(11) 0.045(3) Uani 0.333(7) 1 d PU A 2
H31C H 1.3056 -0.2982 0.3387 0.054 Uiso 0.333(7) 1 calc PR A 2
H31D H 1.3370 -0.2689 0.2179 0.054 Uiso 0.333(7) 1 calc PR A 2
C32 C 0.6748(7) 0.3871(6) 0.2693(6) 0.0534(18) Uani 0.714(7) 1 d PU B 1
H32A H 0.6345 0.3554 0.2389 0.064 Uiso 0.714(7) 1 calc PR B 1
H32B H 0.7339 0.4079 0.2172 0.064 Uiso 0.714(7) 1 calc PR B 1
C33 C 0.5782(9) 0.4966(8) 0.3139(7) 0.072(2) Uani 0.714(7) 1 d PU B 1
H33A H 0.5654 0.5708 0.2638 0.086 Uiso 0.714(7) 1 calc PR B 1
H33B H 0.4988 0.4921 0.3353 0.086 Uiso 0.714(7) 1 calc PR B 1
C34 C 0.6324(6) 0.4896(5) 0.4002(5) 0.0577(17) Uani 0.714(7) 1 d PU B 1
H34A H 0.5694 0.5346 0.4491 0.069 Uiso 0.714(7) 1 calc PR B 1
H34B H 0.6955 0.5199 0.3786 0.069 Uiso 0.714(7) 1 calc PR B 1
C35 C 0.6880(6) 0.3609(6) 0.4446(5) 0.0471(16) Uani 0.714(7) 1 d PU B 1
H35A H 0.6266 0.3365 0.4894 0.056 Uiso 0.714(7) 1 calc PR B 1
H35B H 0.7570 0.3387 0.4831 0.056 Uiso 0.714(7) 1 calc PR B 1
C32D C 0.6701(17) 0.3477(17) 0.2491(16) 0.054(5) Uani 0.286(7) 1 d PU B 2
H32C H 0.7307 0.3441 0.1889 0.064 Uiso 0.286(7) 1 calc PR B 2
H32D H 0.6281 0.2995 0.2484 0.064 Uiso 0.286(7) 1 calc PR B 2
C33D C 0.5766(16) 0.4780(13) 0.2550(15) 0.072(2) Uani 0.286(7) 1 d PU B 2
H33C H 0.6098 0.5339 0.2135 0.086 Uiso 0.286(7) 1 calc PR B 2
H33D H 0.4981 0.4981 0.2310 0.086 Uiso 0.286(7) 1 calc PR B 2
C34D C 0.559(2) 0.482(2) 0.3668(17) 0.068(6) Uani 0.286(7) 1 d PU B 2
H34C H 0.5396 0.5615 0.3757 0.081 Uiso 0.286(7) 1 calc PR B 2
H34D H 0.4926 0.4597 0.4035 0.081 Uiso 0.286(7) 1 calc PR B 2
C35D C 0.6691(18) 0.4014(19) 0.3987(17) 0.068(6) Uani 0.286(7) 1 d PU B 2
H35C H 0.6566 0.3701 0.4719 0.082 Uiso 0.286(7) 1 calc PR B 2
H35D H 0.7215 0.4424 0.3903 0.082 Uiso 0.286(7) 1 calc PR B 2
O1S O 0.6016(10) 0.6224(14) 0.8618(13) 0.086(3) Uani 0.401(7) 1 d P C 1
C1S C 0.4712(15) 0.6929(16) 0.9085(12) 0.086(3) Uani 0.401(7) 1 d P C 1
H1SA H 0.4159 0.7507 0.8570 0.104 Uiso 0.401(7) 1 calc PR C 1
H1SB H 0.4341 0.6415 0.9530 0.104 Uiso 0.401(7) 1 calc PR C 1
C2S C 0.5080(11) 0.7482(13) 0.9646(11) 0.086(3) Uani 0.401(7) 1 d P C 1
H2SA H 0.4726 0.8347 0.9392 0.104 Uiso 0.401(7) 1 calc PR C 1
H2SB H 0.4800 0.7320 1.0374 0.104 Uiso 0.401(7) 1 calc PR C 1
C3S C 0.6373(11) 0.6987(13) 0.9494(11) 0.086(3) Uani 0.401(7) 1 d P C 1
H3SA H 0.6646 0.7498 0.8929 0.104 Uiso 0.401(7) 1 calc PR C 1
H3SB H 0.6713 0.6901 1.0111 0.104 Uiso 0.401(7) 1 calc PR C 1
C4S C 0.6767(14) 0.5877(14) 0.9265(12) 0.086(3) Uani 0.401(7) 1 d P C 1
H4SA H 0.7631 0.5555 0.8967 0.104 Uiso 0.401(7) 1 calc PR C 1
H4SB H 0.6645 0.5297 0.9856 0.104 Uiso 0.401(7) 1 calc PR C 1
O1E O 0.5688(7) 0.6192(10) 0.8725(8) 0.0825(16) Uani 0.599(7) 1 d P C 2
C1E C 0.4862(10) 0.6744(12) 0.9421(7) 0.0825(16) Uani 0.599(7) 1 d P C 2
H1EA H 0.4110 0.6632 0.9493 0.099 Uiso 0.599(7) 1 calc PR C 2
H1EB H 0.4643 0.7600 0.9240 0.099 Uiso 0.599(7) 1 calc PR C 2
C2E C 0.5464(7) 0.6195(9) 1.0359(6) 0.0825(16) Uani 0.599(7) 1 d P C 2
H2EA H 0.5324 0.5493 1.0718 0.099 Uiso 0.599(7) 1 calc PR C 2
H2EB H 0.5151 0.6760 1.0814 0.099 Uiso 0.599(7) 1 calc PR C 2
C3E C 0.6898(9) 0.6301(10) 0.8930(7) 0.0825(16) Uani 0.599(7) 1 d P C 2
H3EA H 0.7669 0.5794 0.8578 0.099 Uiso 0.599(7) 1 calc PR C 2
H3EB H 0.6797 0.7125 0.8755 0.099 Uiso 0.599(7) 1 calc PR C 2
C4E C 0.6806(7) 0.5850(9) 1.0022(6) 0.0825(16) Uani 0.599(7) 1 d P C 2
H4EA H 0.7131 0.6200 1.0369 0.099 Uiso 0.599(7) 1 calc PR C 2
H4EB H 0.7278 0.4981 1.0179 0.099 Uiso 0.599(7) 1 calc PR C 2
H4 H 1.009(3) 0.222(3) 0.483(2) 0.023(8) Uiso 1 1 d . . .
H6 H 0.930(2) -0.019(2) 0.463(2) 0.017(7) Uiso 1 1 d . . .
H5 H 1.255(3) -0.075(3) 0.440(2) 0.026(8) Uiso 1 1 d . . .

loop_
_atom_site_aniso_label
_atom_site_aniso_U_11
_atom_site_aniso_U_22
_atom_site_aniso_U_33
_atom_site_aniso_U_23
_atom_site_aniso_U_13
_atom_site_aniso_U_12
Mn1 0.0284(2) 0.0245(2) 0.0253(2) -0.00820(19) 0.00015(19) -0.01092(19)
Mn2 0.0269(2) 0.0239(2) 0.0239(2) -0.00655(18) -0.00032(19) -0.01100(19)
Mn3 0.0291(2) 0.0246(2) 0.0212(2) -0.00658(18) -0.00048(19) -0.01105(19)
O2 0.0347(12) 0.0293(12) 0.0478(14) -0.0161(10) -0.0011(11) -0.0131(10)
O3 0.0338(12) 0.0370(13) 0.0572(16) -0.0168(12) -0.0005(12) -0.0095(10)
N1 0.0343(13) 0.0236(12) 0.0195(12) -0.0067(10) 0.0000(10) -0.0125(11)
N2 0.0320(14) 0.0257(13) 0.0239(13) -0.0087(11) 0.0068(11) -0.0130(11)
N3 0.0344(14) 0.0256(13) 0.0208(12) -0.0046(10) -0.0031(11) -0.0140(11)
N4 0.0338(14) 0.0300(14) 0.0172(13) -0.0049(11) -0.0025(11) -0.0121(11)
N5 0.0304(14) 0.0278(14) 0.0289(15) -0.0060(12) -0.0050(12) -0.0103(11)
N6 0.0311(14) 0.0247(13) 0.0203(13) -0.0025(11) -0.0017(11) -0.0138(11)
C1 0.064(2) 0.0322(18) 0.0239(16) -0.0095(14) 0.0020(16) -0.0234(17)
C2 0.0480(19) 0.0247(16) 0.0192(15) -0.0043(12) 0.0017(14) -0.0164(14)
C3 0.0381(17) 0.0250(15) 0.0215(15) -0.0042(12) -0.0012(13) -0.0138(13)
C4 0.0471(19) 0.0301(17) 0.0228(16) -0.0090(13) 0.0097(14) -0.0198(15)
C5 0.0456(18) 0.0311(17) 0.0223(15) -0.0071(13) -0.0041(14) -0.0179(15)
C6 0.0238(14) 0.0245(15) 0.0249(15) -0.0084(12) -0.0001(12) -0.0104(12)
C7 0.0315(16) 0.0277(16) 0.0210(14) -0.0057(12) 0.0001(12) -0.0147(13)
C8 0.0303(16) 0.0263(16) 0.0307(16) -0.0074(13) 0.0008(13) -0.0129(13)
C9 0.0323(16) 0.0256(16) 0.0300(16) -0.0124(13) 0.0007(13) -0.0108(13)
C10 0.0298(16) 0.0335(17) 0.0201(14) -0.0087(13) 0.0001(12) -0.0128(13)
C11 0.0243(14) 0.0233(15) 0.0272(15) -0.0079(12) -0.0030(12) -0.0091(12)
C12 0.0333(17) 0.0292(17) 0.0395(18) -0.0150(14) 0.0066(14) -0.0190(14)
C13 0.0364(18) 0.0355(19) 0.053(2) -0.0189(17) 0.0162(16) -0.0210(16)
C14 0.0356(19) 0.048(2) 0.065(3) -0.029(2) 0.0197(18) -0.0237(17)
C15 0.0245(17) 0.038(2) 0.088(3) -0.030(2) 0.0009(19) -0.0125(15)
C16 0.0310(17) 0.0336(18) 0.060(2) -0.0177(17) -0.0075(16) -0.0146(15)
C17 0.0255(15) 0.0271(16) 0.048(2) -0.0180(15) 0.0004(14) -0.0130(13)
C18 0.0277(15) 0.0243(15) 0.0297(16) -0.0092(13) -0.0047(13) -0.0075(12)
C19 0.0394(18) 0.0314(17) 0.0291(16) -0.0075(14) -0.0093(14) -0.0118(14)
C20 0.0367(18) 0.0400(19) 0.044(2) -0.0152(16) -0.0104(16) -0.0167(15)
C21 0.0289(16) 0.0365(18) 0.047(2) -0.0142(16) -0.0003(15) -0.0162(14)
C22 0.0287(16) 0.0292(16) 0.0321(17) -0.0085(13) 0.0007(13) -0.0121(13)
C23 0.0209(14) 0.0248(15) 0.0264(15) -0.0095(12) 0.0002(12) -0.0061(12)
O1 0.0321(11) 0.0283(11) 0.0357(12) -0.0151(10) -0.0014(10) -0.0093(9)
C24 0.0334(18) 0.043(2) 0.070(3) -0.0238(19) -0.0023(18) -0.0139(16)
C25 0.058(2) 0.052(2) 0.085(3) -0.025(2) -0.028(2) -0.015(2)
C26 0.069(3) 0.051(2) 0.071(3) -0.021(2) -0.018(2) -0.027(2)
C27 0.046(2) 0.041(2) 0.060(2) -0.0236(19) 0.0050(18) -0.0201(17)
C28 0.045(4) 0.029(4) 0.035(3) -0.005(3) 0.004(3) -0.023(3)
C29 0.046(4) 0.037(4) 0.061(5) -0.017(4) 0.004(4) -0.021(3)
C30 0.046(3) 0.065(4) 0.073(4) -0.048(3) 0.019(3) -0.031(3)
C31 0.043(3) 0.052(4) 0.063(4) -0.033(3) 0.014(3) -0.027(3)
C28D 0.052(8) 0.041(10) 0.121(16) -0.044(10) -0.009(11) -0.014(6)
C29D 0.047(8) 0.046(9) 0.092(13) -0.034(9) 0.004(9) -0.026(6)
C30D 0.044(7) 0.037(6) 0.082(9) -0.024(6) 0.003(6) -0.015(5)
C31D 0.034(6) 0.043(6) 0.059(8) -0.024(6) -0.006(5) -0.010(5)
C32 0.043(3) 0.044(4) 0.064(5) 0.000(3) -0.015(3) -0.013(3)
C33 0.073(4) 0.035(3) 0.104(7) -0.013(4) -0.040(5) -0.008(3)
C34 0.050(4) 0.048(4) 0.069(4) -0.015(3) 0.010(3) -0.021(3)
C35 0.033(3) 0.041(4) 0.060(4) -0.021(3) 0.016(3) -0.013(3)
C32D 0.039(8) 0.054(10) 0.058(9) -0.014(8) -0.025(7) -0.003(7)
C33D 0.073(4) 0.035(3) 0.104(7) -0.013(4) -0.040(5) -0.008(3)
C34D 0.044(9) 0.039(9) 0.102(11) -0.024(10) -0.016(10) 0.006(6)
C35D 0.055(8) 0.054(12) 0.085(11) -0.047(10) -0.025(9) 0.011(8)
O1S 0.073(4) 0.108(5) 0.092(5) -0.067(4) 0.005(3) -0.031(4)
C1S 0.073(4) 0.108(5) 0.092(5) -0.067(4) 0.005(3) -0.031(4)
C2S 0.073(4) 0.108(5) 0.092(5) -0.067(4) 0.005(3) -0.031(4)
C3S 0.073(4) 0.108(5) 0.092(5) -0.067(4) 0.005(3) -0.031(4)
C4S 0.073(4) 0.108(5) 0.092(5) -0.067(4) 0.005(3) -0.031(4)
O1E 0.072(3) 0.119(4) 0.061(2) -0.026(2) -0.010(2) -0.040(2)
C1E 0.072(3) 0.119(4) 0.061(2) -0.026(2) -0.010(2) -0.040(2)
C2E 0.072(3) 0.119(4) 0.061(2) -0.026(2) -0.010(2) -0.040(2)
C3E 0.072(3) 0.119(4) 0.061(2) -0.026(2) -0.010(2) -0.040(2)
C4E 0.072(3) 0.119(4) 0.061(2) -0.026(2) -0.010(2) -0.040(2)

loop_
_atom_type_symbol
_atom_type_description
_atom_type_scat_dispersion_real
_atom_type_scat_dispersion_imag
_atom_type_scat_source
C C 0.0033 0.0016 'International Tables Vol C Tables 4.2.6.8 and 6.1.1.4'
H H 0.0000 0.0000 'International Tables Vol C Tables 4.2.6.8 and 6.1.1.4'
N N 0.0061 0.0033 'International Tables Vol C Tables 4.2.6.8 and 6.1.1.4'
O O 0.0106 0.0060 'International Tables Vol C Tables 4.2.6.8 and 6.1.1.4'
Mn Mn 0.3368 0.7283 'International Tables Vol C Tables 4.2.6.8 and 6.1.1.4'

loop_
_geom_angle_atom_site_label_1
_geom_angle_atom_site_label_2
_geom_angle_atom_site_label_3
_geom_angle
O1 Mn1 N2 113.99(8)
O1 Mn1 N1 113.68(8)
N2 Mn1 N1 86.35(9)
O1 Mn1 N5 105.35(8)
N2 Mn1 N5 70.49(9)
N1 Mn1 N5 140.19(9)
O1 Mn1 N4 103.87(8)
N2 Mn1 N4 141.21(9)
N1 Mn1 N4 70.48(9)
N5 Mn1 N4 108.12(10)
O1 Mn1 Mn3 149.84(5)
N2 Mn1 Mn3 91.91(6)
N1 Mn1 Mn3 50.06(6)
N5 Mn1 Mn3 97.51(7)
N4 Mn1 Mn3 49.33(6)
O1 Mn1 Mn2 150.57(5)
N2 Mn1 Mn2 49.78(6)
N1 Mn1 Mn2 91.41(6)
N5 Mn1 Mn2 48.88(6)
N4 Mn1 Mn2 98.77(7)
Mn3 Mn1 Mn2 58.912(16)
O2 Mn2 N5 109.04(9)
O2 Mn2 N6 108.55(9)
N5 Mn2 N6 108.46(10)
O2 Mn2 N3 106.26(8)
N5 Mn2 N3 142.53(9)
N6 Mn2 N3 70.86(9)
O2 Mn2 N2 106.94(9)
N5 Mn2 N2 70.86(10)
N6 Mn2 N2 142.26(9)
N3 Mn2 N2 87.30(9)
O2 Mn2 Mn3 149.16(6)
N5 Mn2 Mn3 99.61(7)
N6 Mn2 Mn3 49.52(6)
N3 Mn2 Mn3 50.12(6)
N2 Mn2 Mn3 92.83(6)
O2 Mn2 Mn1 149.57(6)
N5 Mn2 Mn1 49.88(7)
N6 Mn2 Mn1 99.96(6)
N3 Mn2 Mn1 92.76(6)
N2 Mn2 Mn1 49.38(6)
Mn3 Mn2 Mn1 60.443(19)
O3 Mn3 N6 108.42(9)
O3 Mn3 N4 104.75(9)
N6 Mn3 N4 110.15(9)
O3 Mn3 N3 109.34(9)
N6 Mn3 N3 71.62(9)
N4 Mn3 N3 143.23(9)
O3 Mn3 N1 107.27(9)
N6 Mn3 N1 142.60(9)
N4 Mn3 N1 70.55(9)
N3 Mn3 N1 86.36(9)
O3 Mn3 Mn2 151.77(6)
N6 Mn3 Mn2 50.27(7)
N4 Mn3 Mn2 100.78(7)
N3 Mn3 Mn2 50.63(6)
N1 Mn3 Mn2 92.37(6)
O3 Mn3 Mn1 147.39(6)
N6 Mn3 Mn1 100.74(6)
N4 Mn3 Mn1 49.98(7)
N3 Mn3 Mn1 93.26(6)
N1 Mn3 Mn1 49.53(6)
Mn2 Mn3 Mn1 60.645(17)
C28D O2 C31D 113.2(9)
C28D O2 C28 27.0(9)
C31D O2 C28 102.1(6)
C28D O2 C31 99.0(9)
C31D O2 C31 45.7(5)
C28 O2 C31 109.5(4)
C28D O2 Mn2 124.0(8)
C31D O2 Mn2 122.8(4)
C28 O2 Mn2 127.5(4)
C31 O2 Mn2 120.9(2)
C32 O3 C35D 83.8(9)
C32 O3 C35 111.1(4)
C35D O3 C35 27.7(8)
C32 O3 C32D 25.2(7)
C35D O3 C32D 105.0(10)
C35 O3 C32D 129.9(7)
C32 O3 Mn3 121.1(4)
C35D O3 Mn3 133.0(8)
C35 O3 Mn3 116.4(3)
C32D O3 Mn3 111.9(7)
C6 N1 C3 115.8(2)
C6 N1 Mn1 105.22(16)
C3 N1 Mn1 123.97(18)
C6 N1 Mn3 101.70(17)
C3 N1 Mn3 123.18(17)
Mn1 N1 Mn3 80.41(8)
C12 N2 C4 116.3(2)
C12 N2 Mn1 103.90(18)
C4 N2 Mn1 124.00(18)
C12 N2 Mn2 102.48(18)
C4 N2 Mn2 122.69(19)
Mn1 N2 Mn2 80.84(8)
C18 N3 C5 116.5(2)
C18 N3 Mn3 104.81(18)
C5 N3 Mn3 125.56(18)
C18 N3 Mn2 101.31(17)
C5 N3 Mn2 122.05(19)
Mn3 N3 Mn2 79.24(7)
C11 N4 Mn3 101.96(17)
C11 N4 Mn1 104.14(18)
Mn3 N4 Mn1 80.69(8)
C11 N4 H4 111(2)
Mn3 N4 H4 129(2)
Mn1 N4 H4 125(2)
C17 N5 Mn2 101.89(18)
C17 N5 Mn1 102.90(19)
Mn2 N5 Mn1 81.24(9)
C17 N5 H5 113(2)
Mn2 N5 H5 126(2)
Mn1 N5 H5 126(2)
C23 N6 Mn3 104.87(18)
C23 N6 Mn2 101.60(18)
Mn3 N6 Mn2 80.22(9)
C23 N6 H6 112.9(18)
Mn3 N6 H6 126.2(18)
Mn2 N6 H6 125.0(18)
C2 C1 H1A 109.5
C2 C1 H1B 109.5
H1A C1 H1B 109.5
C2 C1 H1C 109.5
H1A C1 H1C 109.5
H1B C1 H1C 109.5
C4 C2 C1 105.5(3)
C4 C2 C3 113.2(2)
C1 C2 C3 105.6(2)
C4 C2 C5 113.1(2)
C1 C2 C5 106.0(2)
C3 C2 C5 112.6(3)
N1 C3 C2 116.0(2)
N1 C3 H3A 108.3
C2 C3 H3A 108.3
N1 C3 H3B 108.3
C2 C3 H3B 108.3
H3A C3 H3B 107.4
N2 C4 C2 116.3(2)
N2 C4 H4A 108.2
C2 C4 H4A 108.2
N2 C4 H4B 108.2
C2 C4 H4B 108.2
H4A C4 H4B 107.4
N3 C5 C2 115.8(2)
N3 C5 H5A 108.3
C2 C5 H5A 108.3
N3 C5 H5B 108.3
C2 C5 H5B 108.3
H5A C5 H5B 107.4
C7 C6 N1 128.3(3)
C7 C6 C11 118.6(2)
N1 C6 C11 113.1(2)
C6 C7 C8 121.1(3)
C6 C7 H7 119.4
C8 C7 H7 119.4
C9 C8 C7 119.8(3)
C9 C8 H8 120.1
C7 C8 H8 120.1
C8 C9 C10 120.4(3)
C8 C9 H9 119.8
C10 C9 H9 119.8
C11 C10 C9 120.3(3)
C11 C10 H10 119.8
C9 C10 H10 119.8
C10 C11 N4 126.6(3)
C10 C11 C6 119.8(3)
N4 C11 C6 113.6(2)
N2 C12 C13 127.9(3)
N2 C12 C17 113.2(3)
C13 C12 C17 118.9(3)
C14 C13 C12 120.6(3)
C14 C13 H13 119.7
C12 C13 H13 119.7
C15 C14 C13 120.3(3)
C15 C14 H14 119.9
C13 C14 H14 119.9
C14 C15 C16 120.7(3)
C14 C15 H15 119.7
C16 C15 H15 119.7
C17 C16 C15 120.0(3)
C17 C16 H16 120.0
C15 C16 H16 120.0
C16 C17 N5 126.6(3)
C16 C17 C12 119.5(3)
N5 C17 C12 113.9(3)
N3 C18 C19 128.3(3)
N3 C18 C23 113.7(2)
C19 C18 C23 118.0(3)
C18 C19 C20 120.6(3)
C18 C19 H19 119.7
C20 C19 H19 119.7
C21 C20 C19 120.5(3)
C21 C20 H20 119.7
C19 C20 H20 119.7
C20 C21 C22 120.0(3)
C20 C21 H21 120.0
C22 C21 H21 120.0
C23 C22 C21 120.6(3)
C23 C22 H22 119.7
C21 C22 H22 119.7
C22 C23 N6 126.7(3)
C22 C23 C18 120.2(3)
N6 C23 C18 113.0(3)
C24 O1 C27 110.7(2)
C24 O1 Mn1 124.71(18)
C27 O1 Mn1 120.80(18)
O1 C24 C25 105.3(3)
O1 C24 H24A 110.7
C25 C24 H24A 110.7
O1 C24 H24B 110.7
C25 C24 H24B 110.7
H24A C24 H24B 108.8
C24 C25 C26 105.0(3)
C24 C25 H25A 110.7
C26 C25 H25A 110.7
C24 C25 H25B 110.7
C26 C25 H25B 110.7
H25A C25 H25B 108.8
C27 C26 C25 105.6(3)
C27 C26 H26A 110.6
C25 C26 H26A 110.6
C27 C26 H26B 110.6
C25 C26 H26B 110.6
H26A C26 H26B 108.7
O1 C27 C26 105.5(3)
O1 C27 H27A 110.6
C26 C27 H27A 110.6
O1 C27 H27B 110.6
C26 C27 H27B 110.6
H27A C27 H27B 108.8
O2 C28 C29 105.6(7)
O2 C28 H28A 110.6
C29 C28 H28A 110.6
O2 C28 H28B 110.6
C29 C28 H28B 110.6
H28A C28 H28B 108.7
C28 C29 C30 101.2(7)
C28 C29 H29A 111.5
C30 C29 H29A 111.5
C28 C29 H29B 111.5
C30 C29 H29B 111.5
H29A C29 H29B 109.3
C31 C30 C29 103.3(6)
C31 C30 H30A 111.1
C29 C30 H30A 111.1
C31 C30 H30B 111.1
C29 C30 H30B 111.1
H30A C30 H30B 109.1
O2 C31 C30 104.8(4)
O2 C31 H31A 110.8
C30 C31 H31A 110.8
O2 C31 H31B 110.8
C30 C31 H31B 110.8
H31A C31 H31B 108.9
O2 C28D C29D 101.1(13)
O2 C28D H28C 111.6
C29D C28D H28C 111.6
O2 C28D H28D 111.6
C29D C28D H28D 111.6
H28C C28D H28D 109.4
C30D C29D C28D 106.0(16)
C30D C29D H29C 110.5
C28D C29D H29C 110.5
C30D C29D H29D 110.5
C28D C29D H29D 110.5
H29C C29D H29D 108.7
C29D C30D C31D 104.2(12)
C29D C30D H30C 110.9
C31D C30D H30C 110.9
C29D C30D H30D 110.9
C31D C30D H30D 110.9
H30C C30D H30D 108.9
O2 C31D C30D 104.2(8)
O2 C31D H31C 110.9
C30D C31D H31C 110.9
O2 C31D H31D 110.9
C30D C31D H31D 110.9
H31C C31D H31D 108.9
O3 C32 C33 104.1(6)
O3 C32 H32A 110.9
C33 C32 H32A 110.9
O3 C32 H32B 110.9
C33 C32 H32B 110.9
H32A C32 H32B 108.9
C34 C33 C32 103.7(6)
C34 C33 H33A 111.0
C32 C33 H33A 111.0
C34 C33 H33B 111.0
C32 C33 H33B 111.0
H33A C33 H33B 109.0
C33 C34 C35 103.1(6)
C33 C34 H34A 111.2
C35 C34 H34A 111.1
C33 C34 H34B 111.1
C35 C34 H34B 111.2
H34A C34 H34B 109.1
C34 C35 O3 102.1(5)
C34 C35 H35A 111.4
O3 C35 H35A 111.4
C34 C35 H35B 111.3
O3 C35 H35B 111.3
H35A C35 H35B 109.2
C33D C32D O3 100.9(12)
C33D C32D H32C 111.6
O3 C32D H32C 111.6
C33D C32D H32D 111.6
O3 C32D H32D 111.6
H32C C32D H32D 109.4
C34D C33D C32D 104.8(15)
C34D C33D H33C 110.8
C32D C33D H33C 110.8
C34D C33D H33D 110.8
C32D C33D H33D 110.8
H33C C33D H33D 108.9
C35D C34D C33D 102.7(19)
C35D C34D H34C 111.2
C33D C34D H34C 111.2
C35D C34D H34D 111.3
C33D C34D H34D 111.2
H34C C34D H34D 109.1
C34D C35D O3 116.4(17)
C34D C35D H35C 108.2
O3 C35D H35C 108.2
C34D C35D H35D 108.2
O3 C35D H35D 108.2
H35C C35D H35D 107.3
C4S O1S C1S 109.0(14)
C2S C1S O1S 95.3(12)
C2S C1S H1SA 112.7
O1S C1S H1SA 112.7
C2S C1S H1SB 112.7
O1S C1S H1SB 112.7
H1SA C1S H1SB 110.2
C3S C2S C1S 106.0(11)
C3S C2S H2SA 110.5
C1S C2S H2SA 110.5
C3S C2S H2SB 110.5
C1S C2S H2SB 110.5
H2SA C2S H2SB 108.7
C4S C3S C2S 106.8(12)
C4S C3S H3SA 110.4
C2S C3S H3SA 110.4
C4S C3S H3SB 110.4
C2S C3S H3SB 110.4
H3SA C3S H3SB 108.6
O1S C4S C3S 96.1(13)
O1S C4S H4SA 112.5
C3S C4S H4SA 112.5
O1S C4S H4SB 112.5
C3S C4S H4SB 112.5
H4SA C4S H4SB 110.0
C1E O1E C3E 99.9(10)
O1E C1E C2E 104.7(9)
O1E C1E H1EA 110.8
C2E C1E H1EA 110.8
O1E C1E H1EB 110.8
C2E C1E H1EB 110.8
H1EA C1E H1EB 108.9
C1E C2E C4E 104.9(8)
C1E C2E H2EA 110.8
C4E C2E H2EA 110.8
C1E C2E H2EB 110.8
C4E C2E H2EB 110.8
H2EA C2E H2EB 108.9
C4E C3E O1E 95.8(8)
C4E C3E H3EA 112.6
O1E C3E H3EA 112.6
C4E C3E H3EB 112.6
O1E C3E H3EB 112.6
H3EA C3E H3EB 110.1
C3E C4E C2E 106.4(7)
C3E C4E H4EA 110.5
C2E C4E H4EA 110.5
C3E C4E H4EB 110.5
C2E C4E H4EB 110.5
H4EA C4E H4EB 108.6

loop_
_geom_bond_atom_site_label_1
_geom_bond_atom_site_label_2
_geom_bond_distance
Mn1 O1 2.146(2)
Mn1 N2 2.180(2)
Mn1 N1 2.183(2)
Mn1 N5 2.193(3)
Mn1 N4 2.195(3)
Mn1 Mn3 2.8291(8)
Mn1 Mn2 2.8347(6)
Mn2 O2 2.111(2)
Mn2 N5 2.161(2)
Mn2 N6 2.174(3)
Mn2 N3 2.192(2)
Mn2 N2 2.192(2)
Mn2 Mn3 2.7852(7)
Mn3 O3 2.122(2)
Mn3 N6 2.150(2)
Mn3 N4 2.175(2)
Mn3 N3 2.176(2)
Mn3 N1 2.200(2)
O2 C28D 1.394(19)
O2 C31D 1.410(10)
O2 C28 1.439(9)
O2 C31 1.482(6)
O3 C32 1.368(8)
O3 C35D 1.378(19)
O3 C35 1.522(7)
O3 C32D 1.590(18)
N1 C6 1.391(3)
N1 C3 1.451(3)
N2 C12 1.383(4)
N2 C4 1.442(4)
N3 C18 1.386(4)
N3 C5 1.448(4)
N4 C11 1.402(4)
N4 H4 0.81(3)
N5 C17 1.407(4)
N5 H5 0.82(3)
N6 C23 1.408(3)
N6 H6 0.85(3)
C1 C2 1.523(4)
C1 H1A 0.9800
C1 H1B 0.9800
C1 H1C 0.9800
C2 C4 1.523(4)
C2 C3 1.533(4)
C2 C5 1.535(4)
C3 H3A 0.9900
C3 H3B 0.9900
C4 H4A 0.9900
C4 H4B 0.9900
C5 H5A 0.9900
C5 H5B 0.9900
C6 C7 1.374(4)
C6 C11 1.420(4)
C7 C8 1.397(4)
C7 H7 0.9500
C8 C9 1.371(4)
C8 H8 0.9500
C9 C10 1.384(4)
C9 H9 0.9500
C10 C11 1.383(4)
C10 H10 0.9500
C12 C13 1.401(4)
C12 C17 1.410(4)
C13 C14 1.381(5)
C13 H13 0.9500
C14 C15 1.355(5)
C14 H14 0.9500
C15 C16 1.405(5)
C15 H15 0.9500
C16 C17 1.381(4)
C16 H16 0.9500
C18 C19 1.387(4)
C18 C23 1.423(4)
C19 C20 1.390(4)
C19 H19 0.9500
C20 C21 1.366(5)
C20 H20 0.9500
C21 C22 1.383(4)
C21 H21 0.9500
C22 C23 1.371(4)
C22 H22 0.9500
O1 C24 1.440(4)
O1 C27 1.441(4)
C24 C25 1.474(5)
C24 H24A 0.9900
C24 H24B 0.9900
C25 C26 1.488(5)
C25 H25A 0.9900
C25 H25B 0.9900
C26 C27 1.463(5)
C26 H26A 0.9900
C26 H26B 0.9900
C27 H27A 0.9900
C27 H27B 0.9900
C28 C29 1.487(13)
C28 H28A 0.9900
C28 H28B 0.9900
C29 C30 1.552(11)
C29 H29A 0.9900
C29 H29B 0.9900
C30 C31 1.504(7)
C30 H30A 0.9900
C30 H30B 0.9900
C31 H31A 0.9900
C31 H31B 0.9900
C28D C29D 1.58(3)
C28D H28C 0.9900
C28D H28D 0.9900
C29D C30D 1.37(2)
C29D H29C 0.9900
C29D H29D 0.9900
C30D C31D 1.518(15)
C30D H30C 0.9900
C30D H30D 0.9900
C31D H31C 0.9900
C31D H31D 0.9900
C32 C33 1.563(12)
C32 H32A 0.9900
C32 H32B 0.9900
C33 C34 1.454(11)
C33 H33A 0.9900
C33 H33B 0.9900
C34 C35 1.488(9)
C34 H34A 0.9900
C34 H34B 0.9900
C35 H35A 0.9900
C35 H35B 0.9900
C32D C33D 1.57(2)
C32D H32C 0.9900
C32D H32D 0.9900
C33D C34D 1.53(3)
C33D H33C 0.9900
C33D H33D 0.9900
C34D C35D 1.36(3)
C34D H34C 0.9900
C34D H34D 0.9900
C35D H35C 0.9900
C35D H35D 0.9900
O1S C4S 1.27(2)
O1S C1S 1.54(2)
C1S C2S 1.451(17)
C1S H1SA 0.9900
C1S H1SB 0.9900
C2S C3S 1.413(16)
C2S H2SA 0.9900
C2S H2SB 0.9900
C3S C4S 1.406(19)
C3S H3SA 0.9900
C3S H3SB 0.9900
C4S H4SA 0.9900
C4S H4SB 0.9900
O1E C1E 1.331(14)
O1E C3E 1.660(12)
C1E C2E 1.470(11)
C1E H1EA 0.9900
C1E H1EB 0.9900
C2E C4E 1.508(11)
C2E H2EA 0.9900
C2E H2EB 0.9900
C3E C4E 1.463(13)
C3E H3EA 0.9900
C3E H3EB 0.9900
C4E H4EA 0.9900
C4E H4EB 0.9900
